data_4504234
loop_
_publ_author_name
'Li, Xiang-Ping'
'Pan, Mei'
'Zheng, Sheng-Run'
'Liu, Yong-Ru'
'He, Qi-Ting'
'Kang, Bei-Sheng'
'Su, Cheng-Yong'

_publ_section_title
;
 Dimension Increase via Hydrogen Bonding and Weak Coordination
 Interactions from Simple Complexes of 2-(Pyridyl)benzimidazole Ligands
;
_journal_issue 12
_journal_name_full 'Crystal Growth &amp; Design'
_journal_page_first 2481
_journal_paper_doi 10.1021/cg070080j
_journal_volume 7
_journal_year 2007
_chemical_formula_sum 'C16 H15 Cu N3 O4'
_chemical_formula_weight 376.85
_chemical_name_systematic
; 
 ? 
;
_space_group_IT_number 2
_symmetry_cell_setting triclinic
_symmetry_space_group_name_Hall '-P 1'
_symmetry_space_group_name_H-M 'P -1'
_atom_sites_solution_hydrogens geom
_atom_sites_solution_primary direct
_atom_sites_solution_secondary difmap
_audit_creation_method SHELXL-97
_cell_angle_alpha 103.06
_cell_angle_beta 97.85
_cell_angle_gamma 104.11
_cell_formula_units_Z 2
_cell_length_a 8.148
_cell_length_b 9.688
_cell_length_c 11.095
_cell_measurement_temperature 293(2)
_cell_volume 810.214
_computing_structure_refinement 'SHELXL-97 (Sheldrick, 1997)'
_computing_structure_solution 'SHELXS-97 (Sheldrick, 1990)'
_diffrn_ambient_temperature 293(2)
_diffrn_measured_fraction_theta_full 0.977
_diffrn_measured_fraction_theta_max 0.977
_diffrn_measurement_device_type SMART
_diffrn_radiation_monochromator graphite
_diffrn_radiation_source 'fine-focus sealed tube'
_diffrn_radiation_type MoK\a
_diffrn_radiation_wavelength 0.71073
_diffrn_reflns_av_R_equivalents 0.0188
_diffrn_reflns_av_sigmaI/netI 0.0263
_diffrn_reflns_limit_h_max 10
_diffrn_reflns_limit_h_min -10
_diffrn_reflns_limit_k_max 12
_diffrn_reflns_limit_k_min -12
_diffrn_reflns_limit_l_max 14
_diffrn_reflns_limit_l_min -14
_diffrn_reflns_number 6958
_diffrn_reflns_theta_full 27.08
_diffrn_reflns_theta_max 27.08
_diffrn_reflns_theta_min 1.92
_exptl_absorpt_coefficient_mu 1.373
_exptl_absorpt_correction_T_max 0.8526
_exptl_absorpt_correction_T_min 0.5586
_exptl_absorpt_correction_type multi-scan
_exptl_absorpt_process_details 'SADABS (Bruker 1997)'
_exptl_crystal_colour Green
_exptl_crystal_density_diffrn 1.545
_exptl_crystal_density_method 'not measured'
_exptl_crystal_description Block
_exptl_crystal_F_000 386
_exptl_crystal_size_max 0.48
_exptl_crystal_size_mid 0.42
_exptl_crystal_size_min 0.12
_refine_diff_density_max 0.428
_refine_diff_density_min -0.340
_refine_diff_density_rms 0.070
_refine_ls_extinction_method none
_refine_ls_goodness_of_fit_ref 1.036
_refine_ls_hydrogen_treatment geom
_refine_ls_matrix_type full
_refine_ls_number_parameters 217
_refine_ls_number_reflns 3495
_refine_ls_number_restraints 0
_refine_ls_restrained_S_all 1.036
_refine_ls_R_factor_all 0.0394
_refine_ls_R_factor_gt 0.0322
_refine_ls_shift/su_max 0.001
_refine_ls_shift/su_mean 0.000
_refine_ls_structure_factor_coef Fsqd
_refine_ls_weighting_details 'calc w=1/[\s^2^(Fo^2^)+(0.0603P)^2^+0.3470P] where P=(Fo^2^+2Fc^2^)/3'
_refine_ls_weighting_scheme calc
_refine_ls_wR_factor_gt 0.0914
_refine_ls_wR_factor_ref 0.0977
_reflns_number_gt 3046
_reflns_number_total 3495
_reflns_threshold_expression >2sigma(I)
_cod_data_source_file cg070080j-file003.cif
_cod_data_source_block 10
_cod_depositor_comments
;
The following automatic conversions were performed:

'_symmetry_cell_setting' value 'Triclinic' changed to 'triclinic'
according to /home/saulius/struct/CIF-dictionaries/cif_core.dic
dictionary named 'cif_core.dic' version 2.4.1 from 2010-06-29.

Automatic conversion script
Id: cif_fix_values 1715 2011-07-08 13:25:40Z adriana 
;
_cod_original_cell_volume 810.2
_cod_original_sg_symbol_H-M P-1
_cod_database_code 4504234

loop_
_symmetry_equiv_pos_as_xyz
'x, y, z'
'-x, -y, -z'

loop_
_atom_site_label
_atom_site_type_symbol
_atom_site_fract_x
_atom_site_fract_y
_atom_site_fract_z
_atom_site_U_iso_or_equiv
_atom_site_adp_type
_atom_site_occupancy
_atom_site_symmetry_multiplicity
_atom_site_calc_flag
_atom_site_refinement_flags
Cu1 Cu -0.03934(3) 1.46057(3) -0.39861(2) 0.02835(11) Uani 1 1 d .
O4 O 0.2150(2) 1.5372(2) -0.32943(16) 0.0377(4) Uani 1 1 d .
O2 O -0.0055(2) 1.26931(19) -0.47539(17) 0.0416(4) Uani 1 1 d .
N1 N -0.1199(2) 1.4099(2) -0.23069(18) 0.0310(4) Uani 1 1 d .
N3 N -0.3096(3) 1.6123(2) 0.15211(18) 0.0354(4) Uani 1 1 d .
H3A H -0.3091 1.5441 0.1901 0.043 Uiso 1 1 calc R
C3 C -0.2358(3) 1.3546(3) -0.0177(2) 0.0378(5) Uani 1 1 d .
H3B H -0.2741 1.3355 0.0537 0.045 Uiso 1 1 calc R
C16 C 0.3203(3) 1.5888(2) -0.3935(2) 0.0304(5) Uani 1 1 d .
N2 N -0.2897(3) 1.7290(2) -0.0004(2) 0.0394(5) Uani 1 1 d .
C14 C 0.0348(3) 1.2450(3) -0.5817(2) 0.0332(5) Uani 1 1 d .
C5 C -0.1689(3) 1.5111(3) -0.1522(2) 0.0320(5) Uani 1 1 d .
H5A H -0.1626 1.6011 -0.1704 0.038 Uiso 1 1 calc R
C12 C -0.3300(3) 1.8163(3) 0.1023(2) 0.0398(5) Uani 1 1 d .
C4 C -0.2290(3) 1.4890(3) -0.0448(2) 0.0307(5) Uani 1 1 d .
C6 C -0.2766(3) 1.6101(3) 0.0344(2) 0.0316(5) Uani 1 1 d .
C1 C -0.1290(3) 1.2812(3) -0.2040(2) 0.0376(5) Uani 1 1 d .
H1B H -0.0965 1.2094 -0.2586 0.045 Uiso 1 1 calc R
C7 C -0.3436(3) 1.7437(3) 0.1981(2) 0.0380(5) Uani 1 1 d .
C15 C 0.5095(3) 1.6300(3) -0.3368(3) 0.0465(6) Uani 1 1 d .
H15A H 0.5756 1.6674 -0.3938 0.070 Uiso 1 1 calc R
H15B H 0.5392 1.5443 -0.3223 0.070 Uiso 1 1 calc R
H15C H 0.5348 1.7047 -0.2581 0.070 Uiso 1 1 calc R
C2 C -0.1847(4) 1.2502(3) -0.0988(3) 0.0430(6) Uani 1 1 d .
H2B H -0.1878 1.1596 -0.0825 0.052 Uiso 1 1 calc R
C11 C -0.3555(4) 1.9555(3) 0.1196(3) 0.0574(8) Uani 1 1 d .
H11A H -0.3460 2.0052 0.0572 0.069 Uiso 1 1 calc R
C13 C 0.0622(4) 1.0964(3) -0.6360(3) 0.0477(6) Uani 1 1 d .
H13A H 0.0423 1.0365 -0.5783 0.071 Uiso 1 1 calc R
H13B H 0.1787 1.1102 -0.6488 0.071 Uiso 1 1 calc R
H13C H -0.0170 1.0480 -0.7153 0.071 Uiso 1 1 calc R
C8 C -0.3859(4) 1.8070(4) 0.3116(3) 0.0568(8) Uani 1 1 d .
H8A H -0.3960 1.7588 0.3750 0.068 Uiso 1 1 calc R
C9 C -0.4118(5) 1.9444(4) 0.3246(4) 0.0716(10) Uani 1 1 d .
H9A H -0.4416 1.9896 0.3984 0.086 Uiso 1 1 calc R
C10 C -0.3951(5) 2.0172(4) 0.2316(4) 0.0706(10) Uani 1 1 d .
H10A H -0.4112 2.1109 0.2453 0.085 Uiso 1 1 calc R
O3 O 0.2782(2) 1.6053(2) -0.50019(16) 0.0386(4) Uani 1 1 d .
O1 O 0.0564(2) 1.33638(19) -0.64718(17) 0.0407(4) Uani 1 1 d .

loop_
_atom_site_aniso_label
_atom_site_aniso_U_11
_atom_site_aniso_U_22
_atom_site_aniso_U_33
_atom_site_aniso_U_23
_atom_site_aniso_U_13
_atom_site_aniso_U_12
Cu1 0.03067(16) 0.03465(17) 0.02523(16) 0.01186(11) 0.00915(11) 0.01389(12)
O4 0.0311(8) 0.0539(10) 0.0327(8) 0.0194(8) 0.0043(7) 0.0147(7)
O2 0.0556(11) 0.0366(9) 0.0412(10) 0.0149(7) 0.0166(8) 0.0209(8)
N1 0.0310(9) 0.0365(10) 0.0274(9) 0.0094(8) 0.0077(8) 0.0115(8)
N3 0.0395(11) 0.0475(12) 0.0265(9) 0.0159(8) 0.0111(8) 0.0175(9)
C3 0.0422(13) 0.0447(14) 0.0321(12) 0.0192(10) 0.0136(10) 0.0111(11)
C16 0.0289(10) 0.0341(12) 0.0293(11) 0.0057(9) 0.0063(9) 0.0133(9)
N2 0.0434(11) 0.0463(12) 0.0348(11) 0.0172(9) 0.0112(9) 0.0167(10)
C14 0.0290(11) 0.0313(12) 0.0396(13) 0.0077(9) 0.0067(9) 0.0108(9)
C5 0.0319(11) 0.0403(12) 0.0286(11) 0.0151(9) 0.0069(9) 0.0131(10)
C12 0.0355(12) 0.0449(14) 0.0405(13) 0.0124(11) 0.0066(10) 0.0139(11)
C4 0.0277(10) 0.0411(12) 0.0245(10) 0.0112(9) 0.0039(8) 0.0107(9)
C6 0.0281(10) 0.0419(13) 0.0262(11) 0.0123(9) 0.0055(9) 0.0097(9)
C1 0.0423(13) 0.0361(13) 0.0352(12) 0.0086(10) 0.0108(10) 0.0122(10)
C7 0.0338(12) 0.0480(14) 0.0311(12) 0.0075(10) 0.0049(10) 0.0139(11)
C15 0.0314(12) 0.0615(18) 0.0419(14) 0.0059(13) 0.0016(11) 0.0153(12)
C2 0.0531(15) 0.0370(13) 0.0452(14) 0.0203(11) 0.0160(12) 0.0123(12)
C11 0.0615(19) 0.0479(17) 0.068(2) 0.0170(15) 0.0156(16) 0.0216(15)
C13 0.0526(16) 0.0363(14) 0.0556(16) 0.0071(12) 0.0144(13) 0.0185(12)
C8 0.0629(19) 0.074(2) 0.0371(15) 0.0093(14) 0.0160(13) 0.0282(16)
C9 0.078(2) 0.078(2) 0.057(2) -0.0059(18) 0.0206(18) 0.037(2)
C10 0.078(2) 0.0519(19) 0.081(3) 0.0032(18) 0.014(2) 0.0325(17)
O3 0.0302(8) 0.0548(11) 0.0316(9) 0.0155(8) 0.0058(7) 0.0104(7)
O1 0.0524(10) 0.0364(9) 0.0420(10) 0.0136(7) 0.0195(8) 0.0198(8)

loop_
_atom_type_symbol
_atom_type_description
_atom_type_scat_dispersion_real
_atom_type_scat_dispersion_imag
_atom_type_scat_source
C C 0.0033 0.0016 'International Tables Vol C Tables 4.2.6.8 and 6.1.1.4'
H H 0.0000 0.0000 'International Tables Vol C Tables 4.2.6.8 and 6.1.1.4'
N N 0.0061 0.0033 'International Tables Vol C Tables 4.2.6.8 and 6.1.1.4'
O O 0.0106 0.0060 'International Tables Vol C Tables 4.2.6.8 and 6.1.1.4'
Cu Cu 0.3201 1.2651 'International Tables Vol C Tables 4.2.6.8 and 6.1.1.4'

loop_
_geom_angle_atom_site_label_1
_geom_angle_atom_site_label_2
_geom_angle_atom_site_label_3
_geom_angle
_geom_angle_site_symmetry_1
_geom_angle_site_symmetry_3
O2 Cu1 O1 167.83(7) . 2_584
O2 Cu1 O3 90.15(8) . 2_584
O1 Cu1 O3 89.38(8) 2_584 2_584
O2 Cu1 O4 88.46(8) . .
O1 Cu1 O4 89.45(8) 2_584 .
O3 Cu1 O4 167.93(7) 2_584 .
O2 Cu1 N1 97.87(7) . .
O1 Cu1 N1 94.30(7) 2_584 .
O3 Cu1 N1 93.96(7) 2_584 .
O4 Cu1 N1 98.11(7) . .
O2 Cu1 Cu1 86.89(5) . 2_584
O1 Cu1 Cu1 80.98(5) 2_584 2_584
O3 Cu1 Cu1 83.17(5) 2_584 2_584
O4 Cu1 Cu1 84.77(5) . 2_584
N1 Cu1 Cu1 174.48(5) . 2_584
C16 O4 Cu1 121.89(14) . .
C14 O2 Cu1 120.30(15) . .
C1 N1 C5 117.9(2) . .
C1 N1 Cu1 123.70(16) . .
C5 N1 Cu1 118.32(15) . .
C6 N3 C7 106.9(2) . .
C6 N3 H3A 126.6 . .
C7 N3 H3A 126.6 . .
C2 C3 C4 118.7(2) . .
C2 C3 H3B 120.6 . .
C4 C3 H3B 120.6 . .
O3 C16 O4 124.8(2) . .
O3 C16 C15 117.9(2) . .
O4 C16 C15 117.3(2) . .
C6 N2 C12 104.6(2) . .
O2 C14 O1 124.8(2) . .
O2 C14 C13 118.3(2) . .
O1 C14 C13 116.9(2) . .
N1 C5 C4 123.5(2) . .
N1 C5 H5A 118.3 . .
C4 C5 H5A 118.3 . .
N2 C12 C11 129.9(3) . .
N2 C12 C7 109.9(2) . .
C11 C12 C7 120.2(3) . .
C5 C4 C3 117.8(2) . .
C5 C4 C6 118.0(2) . .
C3 C4 C6 124.3(2) . .
N2 C6 N3 113.2(2) . .
N2 C6 C4 123.2(2) . .
N3 C6 C4 123.6(2) . .
N1 C1 C2 122.7(2) . .
N1 C1 H1B 118.7 . .
C2 C1 H1B 118.7 . .
N3 C7 C8 133.0(3) . .
N3 C7 C12 105.5(2) . .
C8 C7 C12 121.5(3) . .
C16 C15 H15A 109.5 . .
C16 C15 H15B 109.5 . .
H15A C15 H15B 109.5 . .
C16 C15 H15C 109.5 . .
H15A C15 H15C 109.5 . .
H15B C15 H15C 109.5 . .
C1 C2 C3 119.4(2) . .
C1 C2 H2B 120.3 . .
C3 C2 H2B 120.3 . .
C10 C11 C12 117.9(3) . .
C10 C11 H11A 121.1 . .
C12 C11 H11A 121.1 . .
C14 C13 H13A 109.5 . .
C14 C13 H13B 109.5 . .
H13A C13 H13B 109.5 . .
C14 C13 H13C 109.5 . .
H13A C13 H13C 109.5 . .
H13B C13 H13C 109.5 . .
C9 C8 C7 116.5(3) . .
C9 C8 H8A 121.7 . .
C7 C8 H8A 121.7 . .
C8 C9 C10 122.0(3) . .
C8 C9 H9A 119.0 . .
C10 C9 H9A 119.0 . .
C11 C10 C9 121.9(3) . .
C11 C10 H10A 119.1 . .
C9 C10 H10A 119.1 . .
C16 O3 Cu1 125.18(15) . 2_584
C14 O1 Cu1 126.96(16) . 2_584

loop_
_geom_bond_atom_site_label_1
_geom_bond_atom_site_label_2
_geom_bond_distance
_geom_bond_site_symmetry_2
Cu1 O2 1.9584(17) .
Cu1 O1 1.9617(17) 2_584
Cu1 O3 1.9820(16) 2_584
Cu1 O4 1.9983(16) .
Cu1 N1 2.1755(19) .
Cu1 Cu1 2.6435(5) 2_584
O4 C16 1.268(3) .
O2 C14 1.254(3) .
N1 C1 1.333(3) .
N1 C5 1.334(3) .
N3 C6 1.365(3) .
N3 C7 1.369(3) .
N3 H3A 0.8600 .
C3 C2 1.379(4) .
C3 C4 1.391(3) .
C3 H3B 0.9300 .
C16 O3 1.243(3) .
C16 C15 1.501(3) .
N2 C6 1.317(3) .
N2 C12 1.387(3) .
C14 O1 1.262(3) .
C14 C13 1.513(3) .
C5 C4 1.389(3) .
C5 H5A 0.9300 .
C12 C11 1.389(4) .
C12 C7 1.403(4) .
C4 C6 1.466(3) .
C1 C2 1.376(3) .
C1 H1B 0.9300 .
C7 C8 1.398(4) .
C15 H15A 0.9600 .
C15 H15B 0.9600 .
C15 H15C 0.9600 .
C2 H2B 0.9300 .
C11 C10 1.368(5) .
C11 H11A 0.9300 .
C13 H13A 0.9600 .
C13 H13B 0.9600 .
C13 H13C 0.9600 .
C8 C9 1.378(5) .
C8 H8A 0.9300 .
C9 C10 1.379(6) .
C9 H9A 0.9300 .
C10 H10A 0.9300 .
O3 Cu1 1.9820(16) 2_584
O1 Cu1 1.9617(17) 2_584

loop_
_geom_hbond_atom_site_label_D
_geom_hbond_atom_site_label_H
_geom_hbond_atom_site_label_A
_geom_hbond_distance_DH
_geom_hbond_distance_HA
_geom_hbond_distance_DA
_geom_hbond_angle_DHA
_geom_hbond_site_symmetry_A
N3 H3A O4 0.86 2.03 2.825(3) 153.3 2_585

loop_
_geom_torsion_atom_site_label_1
_geom_torsion_atom_site_label_2
_geom_torsion_atom_site_label_3
_geom_torsion_atom_site_label_4
_geom_torsion
_geom_torsion_site_symmetry_1
_geom_torsion_site_symmetry_4
O2 Cu1 O4 C16 85.63(18) . .
O1 Cu1 O4 C16 -82.38(18) 2_584 .
O3 Cu1 O4 C16 2.1(4) 2_584 .
N1 Cu1 O4 C16 -176.64(18) . .
Cu1 Cu1 O4 C16 -1.39(17) 2_584 .
O1 Cu1 O2 C14 -5.4(5) 2_584 .
O3 Cu1 O2 C14 82.37(19) 2_584 .
O4 Cu1 O2 C14 -85.64(19) . .
N1 Cu1 O2 C14 176.39(18) . .
Cu1 Cu1 O2 C14 -0.79(18) 2_584 .
O2 Cu1 N1 C1 1.9(2) . .
O1 Cu1 N1 C1 -177.73(19) 2_584 .
O3 Cu1 N1 C1 92.60(19) 2_584 .
O4 Cu1 N1 C1 -87.67(19) . .
Cu1 Cu1 N1 C1 151.2(5) 2_584 .
O2 Cu1 N1 C5 -175.55(16) . .
O1 Cu1 N1 C5 4.83(17) 2_584 .
O3 Cu1 N1 C5 -84.85(17) 2_584 .
O4 Cu1 N1 C5 94.89(17) . .
Cu1 Cu1 N1 C5 -26.3(7) 2_584 .
Cu1 O4 C16 O3 4.4(3) . .
Cu1 O4 C16 C15 -174.39(16) . .
Cu1 O2 C14 O1 -0.1(3) . .
Cu1 O2 C14 C13 179.07(16) . .
C1 N1 C5 C4 -0.1(3) . .
Cu1 N1 C5 C4 177.49(16) . .
C6 N2 C12 C11 178.6(3) . .
C6 N2 C12 C7 -1.1(3) . .
N1 C5 C4 C3 0.8(3) . .
N1 C5 C4 C6 179.2(2) . .
C2 C3 C4 C5 -0.6(3) . .
C2 C3 C4 C6 -178.9(2) . .
C12 N2 C6 N3 1.4(3) . .
C12 N2 C6 C4 -177.8(2) . .
C7 N3 C6 N2 -1.1(3) . .
C7 N3 C6 C4 178.0(2) . .
C5 C4 C6 N2 10.4(3) . .
C3 C4 C6 N2 -171.4(2) . .
C5 C4 C6 N3 -168.7(2) . .
C3 C4 C6 N3 9.6(4) . .
C5 N1 C1 C2 -0.8(4) . .
Cu1 N1 C1 C2 -178.25(19) . .
C6 N3 C7 C8 179.7(3) . .
C6 N3 C7 C12 0.4(3) . .
N2 C12 C7 N3 0.4(3) . .
C11 C12 C7 N3 -179.3(2) . .
N2 C12 C7 C8 -179.0(2) . .
C11 C12 C7 C8 1.3(4) . .
N1 C1 C2 C3 0.9(4) . .
C4 C3 C2 C1 -0.2(4) . .
N2 C12 C11 C10 179.8(3) . .
C7 C12 C11 C10 -0.5(4) . .
N3 C7 C8 C9 -179.9(3) . .
C12 C7 C8 C9 -0.6(4) . .
C7 C8 C9 C10 -0.8(5) . .
C12 C11 C10 C9 -0.8(6) . .
C8 C9 C10 C11 1.5(6) . .
O4 C16 O3 Cu1 -5.6(3) . 2_584
C15 C16 O3 Cu1 173.18(16) . 2_584
O2 C14 O1 Cu1 1.6(4) . 2_584
C13 C14 O1 Cu1 -177.62(16) . 2_584
